data_7135920
loop_
_publ_author_name
'Ma, Shengming'
'Fan, Shiwen'
'Chen, Zhaoqiang'
'Li, Wenya'
'Qian, Hui'

_publ_section_title
;
 Pd-Catalyzed Regioselective Synthesis of Allenyl Sulfones via
 Sulfinate-Enabled Isomerization
;
_journal_name_full 'Chemical Communications'
_journal_paper_doi 10.1039/D6CC02404A
_journal_year 2026
_chemical_formula_moiety 'C22 H26 O3 S'
_chemical_formula_sum 'C22 H26 O3 S'
_chemical_formula_weight 370.49
_space_group_crystal_system monoclinic
_space_group_IT_number 14
_space_group_name_Hall '-P 2yn'
_space_group_name_H-M_alt 'P 1 21/n 1'
_atom_sites_solution_hydrogens geom
_atom_sites_solution_primary dual
_audit_creation_date 2024-12-23
_audit_creation_method
;
Olex2 1.5
(compiled 2024.02.16 svn.r378c4104 for OlexSys, GUI svn.r6928)
;
_audit_update_record
;
2024-12-23 deposited with the CCDC.	2026-06-01 downloaded from the CCDC.
;
_cell_angle_alpha 90
_cell_angle_beta 117.152(4)
_cell_angle_gamma 90
_cell_formula_units_Z 4
_cell_length_a 15.5435(4)
_cell_length_b 9.0705(2)
_cell_length_c 16.4587(5)
_cell_measurement_reflns_used 14336
_cell_measurement_temperature 224(20)
_cell_measurement_theta_max 72.4840
_cell_measurement_theta_min 5.7120
_cell_volume 2064.75(12)
_computing_cell_refinement 'CrysAlisPro 1.171.42.100a (Rigaku OD, 2023)'
_computing_data_collection 'CrysAlisPro 1.171.42.100a (Rigaku OD, 2023)'
_computing_data_reduction 'CrysAlisPro 1.171.42.100a (Rigaku OD, 2023)'
_computing_molecular_graphics 'Olex2 1.5 (Dolomanov et al., 2009)'
_computing_publication_material 'Olex2 1.5 (Dolomanov et al., 2009)'
_computing_structure_refinement 'SHELXL 2018/3 (Sheldrick, 2015)'
_computing_structure_solution 'SHELXT 2018/2 (Sheldrick, 2018)'
_diffrn_ambient_environment N~2~
_diffrn_ambient_temperature 224(20)
_diffrn_detector 'Hybrid Pixel Array Detector'
_diffrn_detector_area_resol_mean 5.8140
_diffrn_measured_fraction_theta_full 1.000
_diffrn_measured_fraction_theta_max 1.000
_diffrn_measurement_details
;
List of Runs (angles in degrees, time in seconds):

  # Type    Start    End  Width  t~exp~   \w     \q     \k     \f   Frames
#--------------------------------------------------------------------------
  1  \w     52.00  80.00   1.00    1.00    --    0.00  20.00 -81.14   28
  2  \w    -29.00  21.00   1.00    1.00    --    0.00  77.00  60.00   50
  3  \w    -79.00 -31.00   1.00    1.00    --    0.00 -57.00-180.00   48
  4  \w    -67.00  27.00   1.00    1.00    --    0.00 -57.00  90.00   94
  5  \w    -26.00  37.00   1.00    1.00    --    0.00  57.00 120.00   63
  6  \w    -31.00  -5.00   1.00    1.00    --    0.00  77.00  90.00   26
  7  \w    -20.00  27.00   1.00    1.00    --    0.00 -57.00-180.00   47
  8  \w     30.00  75.00   1.00    1.00    --    0.00  77.00  60.00   45
  9  \w     27.00  88.00   1.00    1.00    --    0.00  77.00  90.00   61
 10  \w    -35.00  45.00   1.00    1.00    --    0.00  20.00 -81.14   80
 11  \w    -87.00  27.00   1.00    1.00    --    0.00 -37.00 -30.00  114
 12  \w     62.00  92.00   1.00    1.00    --   92.10  69.00   4.91   30
 13  \w     65.00  90.00   1.00    1.00    --   92.10  55.00 -37.51   25
 14  \w    156.00 181.00   1.00    1.00    --   92.10  69.00   4.91   25
 15  \w     66.00 182.00   1.00    1.00    --   92.10  52.00 134.43  116
 16  \w    103.00 181.00   1.00    1.00    --   92.10  61.00 -96.59   78
 17  \w    122.00 180.00   1.00    1.00    --   92.10  46.00 120.82   58
 18  \w     66.00 110.00   1.00    1.00    --   92.10  43.00 -25.20   44
 19  \w      9.00  43.00   1.00    1.00    --   92.10 -82.00 -90.00   34
 20  \w     64.00 100.00   1.00    1.00    --   92.10  61.00 -96.59   36
 21  \w     92.00 182.00   1.00    1.00    --   92.10  65.00-168.30   90
 22  \w     69.00 115.00   1.00    1.00    --   92.10 -82.00 -90.00   46
 23  \w     33.00  69.00   1.00    1.00    --   92.10 -82.00   0.00   36
 24  \w     94.00 128.00   1.00    1.00    --   92.10 -82.00   0.00   34
 25  \w     57.00  83.00   1.00    1.00    --   92.10  82.00 150.00   26
 26  \w    117.00 182.00   1.00    1.00    --   92.10  45.00   0.00   65
 27  \w     57.00  83.00   1.00    1.00    --   92.10  82.00 -60.00   26
 28  \w     57.00  82.00   1.00    1.00    --   92.10  82.00-150.00   25
 29  \w     59.00  84.00   1.00    1.00    --   92.10  77.00  90.00   25
 30  \w    141.00 167.00   1.00    1.00    --   92.10  77.00  90.00   26
 31  \w     63.00  89.00   1.00    1.00    --   92.10  65.00-168.30   26
 32  \w    153.00 182.00   1.00    1.00    --   92.10  47.00  17.03   29
 33  \w     66.00 112.00   1.00    1.00    --   92.10  46.00 120.82   46
 34  \w     61.00  86.00   1.00    1.00    --   92.10  71.00 122.56   25
 35  \w      3.00 124.00   1.00    1.00    --   92.10 -82.00 120.00  121
 36  \w     57.00  96.00   1.00    1.00    --   92.10  82.00  60.00   39
 37  \w     65.00 178.00   1.00    1.00    --   92.10  56.00 173.65  113
 38  \w     59.00  86.00   1.00    1.00    --   92.10  77.00 -90.00   27
 39  \w      4.00 125.00   1.00    1.00    --   92.10 -77.00 -60.00  121
 40  \w     57.00  82.00   1.00    1.00    --   92.10  82.00 120.00   25
 41  \w     59.00  84.00   1.00    1.00    --   92.10  77.00-120.00   25
 42  \w     59.00  85.00   1.00    1.00    --   92.10  77.00 -30.00   26
 43  \w     66.00 149.00   1.00    1.00    --   92.10  47.00  17.03   83
 44  \w     57.00  82.00   1.00    1.00    --   92.10  82.00-180.00   25
 45  \w     59.00  89.00   1.00    1.00    --   92.10  77.00  30.00   30
 46  \w    129.00 155.00   1.00    1.00    --   92.10  77.00  30.00   26
 47  \w     59.00  85.00   1.00    1.00    --   92.10  77.00 -60.00   26
 48  \w     57.00  83.00   1.00    1.00    --   92.10  82.00-120.00   26
 49  \w     60.00  86.00   1.00    1.00    --   92.10  82.00 -90.00   26
 50  \w    152.00 181.00   1.00    1.00    --   92.10  82.00 -90.00   29
 51  \w     59.00  84.00   1.00    1.00    --   92.10  77.00 150.00   25
 52  \w     71.00 102.00   1.00    1.00    --   92.10  45.00   0.00   31
 53  \w     67.00 107.00   1.00    1.00    --   92.10  49.00 -58.21   40
 54  \w     59.00  84.00   1.00    1.00    --   92.10  77.00-150.00   25
 55  \w     64.00  90.00   1.00    1.00    --   92.10  61.00-150.00   26
 56  \w    130.00 182.00   1.00    1.00    --   92.10  61.00-150.00   52
 57  \w     59.00  85.00   1.00    1.00    --   92.10  77.00 120.00   26
 58  \w     57.00  82.00   1.00    1.00    --   92.10  82.00   0.00   25
 59  \w     67.00  95.00   1.00    1.00    --   92.10  45.00 -90.00   28
 60  \w     41.00  77.00   1.00    1.00    --   92.10 -77.00 150.00   36
 61  \w     87.00 125.00   1.00    1.00    --   92.10 -77.00 150.00   38
 62  \w     36.00 110.00   1.00    1.00    --   92.10 -82.00-150.00   74
 63  \w     63.00 126.00   1.00    1.00    --   92.10 -82.00 -30.00   63
 64  \w     57.00  83.00   1.00    1.00    --   92.10  82.00 -30.00   26
 65  \w     59.00 174.00   1.00    1.00    --   92.10  76.00  48.93  115
 66  \w     66.00  91.00   1.00    1.00    --   92.10  49.00-117.71   25
 67  \w    114.00 180.00   1.00    1.00    --   92.10  43.00 -25.20   66
;
_diffrn_measurement_device 'four-circle diffractometer'
_diffrn_measurement_device_type 'XtaLAB AFC12 (RINC): Kappa dual offset/far'
_diffrn_measurement_method '\w scans'
_diffrn_orient_matrix_type 'CrysAlisPro convention (1999,Acta A55,543-557)'
_diffrn_orient_matrix_UB_11 -0.0029110000
_diffrn_orient_matrix_UB_12 -0.1547606000
_diffrn_orient_matrix_UB_13 0.0374090000
_diffrn_orient_matrix_UB_21 0.0829908000
_diffrn_orient_matrix_UB_22 0.0436232000
_diffrn_orient_matrix_UB_23 0.0933695000
_diffrn_orient_matrix_UB_31 -0.0742960000
_diffrn_orient_matrix_UB_32 0.0546170000
_diffrn_orient_matrix_UB_33 0.0307939000
_diffrn_radiation_monochromator mirror
_diffrn_radiation_probe x-ray
_diffrn_radiation_type 'Cu K\a'
_diffrn_radiation_wavelength 1.54184
_diffrn_reflns_av_R_equivalents 0.0535
_diffrn_reflns_av_unetI/netI 0.0236
_diffrn_reflns_Laue_measured_fraction_full 1.000
_diffrn_reflns_Laue_measured_fraction_max 1.000
_diffrn_reflns_limit_h_max 18
_diffrn_reflns_limit_h_min -18
_diffrn_reflns_limit_k_max 10
_diffrn_reflns_limit_k_min -10
_diffrn_reflns_limit_l_max 19
_diffrn_reflns_limit_l_min -19
_diffrn_reflns_number 48575
_diffrn_reflns_point_group_measured_fraction_full 1.000
_diffrn_reflns_point_group_measured_fraction_max 1.000
_diffrn_reflns_theta_full 67.075
_diffrn_reflns_theta_max 67.075
_diffrn_reflns_theta_min 3.243
_diffrn_source 'micro-focus sealed X-ray tube'
_diffrn_source_type 'Rigaku (Cu) X-ray Source'
_exptl_absorpt_coefficient_mu 1.526
_exptl_absorpt_correction_T_max 1.00000
_exptl_absorpt_correction_T_min 0.77035
_exptl_absorpt_correction_type multi-scan
_exptl_absorpt_process_details
;
CrysAlisPro 1.171.42.100a (Rigaku Oxford Diffraction, 2023)
Empirical absorption correction using spherical harmonics,
implemented in SCALE3 ABSPACK scaling algorithm.
;
_exptl_crystal_colour 'clear light colourless'
_exptl_crystal_colour_lustre clear
_exptl_crystal_colour_modifier light
_exptl_crystal_colour_primary colourless
_exptl_crystal_density_diffrn 1.192
_exptl_crystal_description block
_exptl_crystal_F_000 792
_exptl_crystal_size_max 0.26
_exptl_crystal_size_mid 0.12
_exptl_crystal_size_min 0.08
_refine_diff_density_max 0.391
_refine_diff_density_min -0.300
_refine_diff_density_rms 0.035
_refine_ls_extinction_coef 0.0025(4)
_refine_ls_extinction_expression Fc^*^=kFc[1+0.001xFc^2^\l^3^/sin(2\q)]^-1/4^
_refine_ls_extinction_method 'SHELXL-2018/3 (Sheldrick 2018)'
_refine_ls_goodness_of_fit_ref 1.059
_refine_ls_hydrogen_treatment constr
_refine_ls_matrix_type full
_refine_ls_number_parameters 240
_refine_ls_number_reflns 3692
_refine_ls_number_restraints 0
_refine_ls_restrained_S_all 1.059
_refine_ls_R_factor_all 0.0537
_refine_ls_R_factor_gt 0.0471
_refine_ls_shift/su_max 0.000
_refine_ls_shift/su_mean 0.000
_refine_ls_structure_factor_coef Fsqd
_refine_ls_weighting_details 'w=1/[\s^2^(Fo^2^)+(0.0693P)^2^+0.6688P] where P=(Fo^2^+2Fc^2^)/3'
_refine_ls_weighting_scheme calc
_refine_ls_wR_factor_gt 0.1364
_refine_ls_wR_factor_ref 0.1417
_reflns_Friedel_coverage 0.000
_reflns_number_gt 3136
_reflns_number_total 3692
_reflns_threshold_expression 'I > 2\s(I)'
_cod_data_source_file d6cc02404a2.cif
_cod_data_source_block exp_4752_auto
_cod_original_cell_volume 2064.75(11)
_cod_database_code 7135920
_shelx_shelxl_version_number 2018/3
_shelx_space_group_comment
;
The symmetry employed for this shelxl refinement is uniquely defined
by the following loop, which should always be used as a source of
symmetry information in preference to the above space-group names.
They are only intended as comments.
;
_shelx_estimated_absorpt_t_max 0.888
_shelx_estimated_absorpt_t_min 0.692
_olex2_refinement_description
;
1. Fixed Uiso
 At 1.2 times of:
  All C(H) groups, All C(H,H) groups
 At 1.5 times of:
  All C(H,H,H) groups
2.a Secondary CH2 refined with riding coordinates:
 C18(H18A,H18B), C19(H19A,H19B), C20(H20A,H20B)
2.b Aromatic/amide H refined with riding coordinates:
 C2(H2), C3(H3), C5(H5), C6(H6), C8(H8), C10(H10), C11(H11), C12(H12)
2.c Idealised Me refined as rotating group:
 C7(H7A,H7B,H7C), C14(H14A,H14B,H14C), C21(H21A,H21B,H21C), C22(H22A,H22B,H22C)
;
_olex2_submission_special_instructions 'No special instructions were received'
_oxdiff_exptl_absorpt_empirical_details
;
Empirical correction (ABSPACK) includes:
- Absorption correction using spherical harmonics
- Frame scaling
;
_oxdiff_exptl_absorpt_empirical_full_max 1.396
_oxdiff_exptl_absorpt_empirical_full_min 0.715

loop_
_space_group_symop_operation_xyz
'x, y, z'
'-x+1/2, y+1/2, -z+1/2'
'-x, -y, -z'
'x-1/2, -y-1/2, z-1/2'

loop_
_atom_site_label
_atom_site_type_symbol
_atom_site_fract_x
_atom_site_fract_y
_atom_site_fract_z
_atom_site_U_iso_or_equiv
_atom_site_adp_type
_atom_site_occupancy
_atom_site_site_symmetry_order
_atom_site_calc_flag
_atom_site_refinement_flags_posn
_atom_site_refinement_flags_adp
_atom_site_refinement_flags_occupancy
_atom_site_disorder_assembly
_atom_site_disorder_group
S1 S 0.62637(4) 0.69528(6) 0.44118(4) 0.0612(2) Uani 1 1 d . . . . .
O1 O 0.65804(13) 0.83360(18) 0.42227(12) 0.0821(5) Uani 1 1 d . . . . .
O2 O 0.52507(10) 0.67171(19) 0.41084(11) 0.0788(5) Uani 1 1 d . . . . .
O3 O 0.41138(13) 0.5377(2) 0.02983(11) 0.0827(5) Uani 1 1 d . . . . .
C1 C 0.68788(13) 0.6642(2) 0.55952(13) 0.0523(5) Uani 1 1 d . . . . .
C2 C 0.64574(14) 0.5756(2) 0.60002(15) 0.0616(5) Uani 1 1 d . . . . .
H2 H 0.584776 0.533010 0.564496 0.074 Uiso 1 1 calc R U . . .
C3 C 0.69344(16) 0.5506(3) 0.69219(16) 0.0672(6) Uani 1 1 d . . . . .
H3 H 0.663892 0.492202 0.719574 0.081 Uiso 1 1 calc R U . . .
C4 C 0.78466(15) 0.6096(2) 0.74623(14) 0.0604(5) Uani 1 1 d . . . . .
C5 C 0.82622(15) 0.6958(2) 0.70420(15) 0.0614(5) Uani 1 1 d . . . . .
H5 H 0.888177 0.735503 0.739461 0.074 Uiso 1 1 calc R U . . .
C6 C 0.77885(14) 0.7250(2) 0.61171(14) 0.0574(5) Uani 1 1 d . . . . .
H6 H 0.807699 0.785050 0.584418 0.069 Uiso 1 1 calc R U . . .
C7 C 0.8360(2) 0.5807(4) 0.84749(16) 0.0874(8) Uani 1 1 d . . . . .
H7A H 0.794342 0.608462 0.874419 0.131 Uiso 1 1 calc R U . . .
H7B H 0.895030 0.638320 0.875003 0.131 Uiso 1 1 calc R U . . .
H7C H 0.851672 0.476724 0.858256 0.131 Uiso 1 1 calc R U . . .
C8 C 0.47487(14) 0.4306(2) 0.17447(14) 0.0592(5) Uani 1 1 d . . . . .
H8 H 0.517207 0.511434 0.195773 0.071 Uiso 1 1 calc R U . . .
C9 C 0.40828(15) 0.4235(3) 0.08321(15) 0.0625(5) Uani 1 1 d . . . . .
C10 C 0.34513(18) 0.3063(3) 0.05138(17) 0.0784(7) Uani 1 1 d . . . . .
H10 H 0.299780 0.300475 -0.010581 0.094 Uiso 1 1 calc R U . . .
C11 C 0.3494(2) 0.1985(3) 0.1112(2) 0.0894(8) Uani 1 1 d . . . . .
H11 H 0.305576 0.119331 0.089780 0.107 Uiso 1 1 calc R U . . .
C12 C 0.41640(18) 0.2029(3) 0.20252(18) 0.0742(7) Uani 1 1 d . . . . .
H12 H 0.418617 0.126681 0.242154 0.089 Uiso 1 1 calc R U . . .
C13 C 0.48033(15) 0.3204(2) 0.23517(14) 0.0568(5) Uani 1 1 d . . . . .
C14 C 0.5614(2) 0.2022(3) 0.39650(18) 0.0807(7) Uani 1 1 d . . . . .
H14A H 0.499976 0.191484 0.397771 0.121 Uiso 1 1 calc R U . . .
H14B H 0.611606 0.224406 0.457447 0.121 Uiso 1 1 calc R U . . .
H14C H 0.577093 0.111123 0.375314 0.121 Uiso 1 1 calc R U . . .
C15 C 0.55463(15) 0.3267(2) 0.33233(14) 0.0590(5) Uani 1 1 d . . . . .
C16 C 0.61388(15) 0.4378(2) 0.36341(14) 0.0614(5) Uani 1 1 d . . . . .
C17 C 0.67035(15) 0.5533(2) 0.39505(14) 0.0612(5) Uani 1 1 d . . . . .
C18 C 0.76733(17) 0.5782(3) 0.39785(19) 0.0809(7) Uani 1 1 d . . . . .
H18A H 0.767351 0.676907 0.373617 0.097 Uiso 1 1 calc R U . . .
H18B H 0.816530 0.577626 0.461896 0.097 Uiso 1 1 calc R U . . .
C19 C 0.7965(2) 0.4727(4) 0.3479(2) 0.1019(10) Uani 1 1 d . . . . .
H19A H 0.745905 0.469698 0.284427 0.122 Uiso 1 1 calc R U . . .
H19B H 0.799766 0.374620 0.374111 0.122 Uiso 1 1 calc R U . . .
C20 C 0.8918(3) 0.5035(5) 0.3478(3) 0.1469(17) Uani 1 1 d . . . . .
H20A H 0.882389 0.583197 0.304339 0.176 Uiso 1 1 calc R U . . .
H20B H 0.937749 0.538639 0.408559 0.176 Uiso 1 1 calc R U . . .
C21 C 0.9337(3) 0.3803(5) 0.3247(4) 0.1573(17) Uani 1 1 d . . . . .
H21A H 0.883477 0.325748 0.275023 0.236 Uiso 1 1 calc R U . . .
H21B H 0.965182 0.316464 0.377483 0.236 Uiso 1 1 calc R U . . .
H21C H 0.980998 0.415094 0.305997 0.236 Uiso 1 1 calc R U . . .
C22 C 0.3603(2) 0.5192(4) -0.06683(17) 0.0934(9) Uani 1 1 d . . . . .
H22A H 0.375547 0.600133 -0.096561 0.140 Uiso 1 1 calc R U . . .
H22B H 0.291290 0.518061 -0.085931 0.140 Uiso 1 1 calc R U . . .
H22C H 0.379237 0.426798 -0.083679 0.140 Uiso 1 1 calc R U . . .

loop_
_atom_site_aniso_label
_atom_site_aniso_U_11
_atom_site_aniso_U_22
_atom_site_aniso_U_33
_atom_site_aniso_U_23
_atom_site_aniso_U_13
_atom_site_aniso_U_12
S1 0.0494(3) 0.0629(3) 0.0611(3) 0.0032(2) 0.0163(2) 0.0023(2)
O1 0.0883(12) 0.0669(10) 0.0820(11) 0.0150(8) 0.0308(9) 0.0027(8)
O2 0.0440(8) 0.0964(12) 0.0785(10) 0.0012(9) 0.0127(7) 0.0077(7)
O3 0.0887(12) 0.0888(12) 0.0617(9) 0.0050(8) 0.0267(9) 0.0099(9)
C1 0.0447(10) 0.0500(10) 0.0596(11) -0.0062(8) 0.0214(9) 0.0001(8)
C2 0.0441(10) 0.0680(13) 0.0696(13) -0.0050(10) 0.0232(9) -0.0092(9)
C3 0.0619(13) 0.0737(14) 0.0730(14) 0.0037(11) 0.0367(11) -0.0059(10)
C4 0.0591(12) 0.0652(12) 0.0580(11) -0.0074(10) 0.0277(10) 0.0042(10)
C5 0.0494(11) 0.0668(13) 0.0620(12) -0.0148(10) 0.0204(10) -0.0084(9)
C6 0.0505(11) 0.0587(12) 0.0622(12) -0.0069(9) 0.0250(9) -0.0099(9)
C7 0.0834(17) 0.115(2) 0.0606(14) 0.0001(14) 0.0306(13) 0.0039(16)
C8 0.0556(11) 0.0574(12) 0.0620(12) -0.0090(10) 0.0245(10) -0.0051(9)
C9 0.0573(12) 0.0689(13) 0.0611(12) -0.0052(10) 0.0269(10) 0.0062(10)
C10 0.0623(14) 0.0991(19) 0.0658(14) -0.0225(13) 0.0223(11) -0.0113(13)
C11 0.0845(18) 0.093(2) 0.0866(18) -0.0284(15) 0.0353(15) -0.0373(15)
C12 0.0785(16) 0.0697(15) 0.0783(15) -0.0127(12) 0.0392(13) -0.0227(12)
C13 0.0546(11) 0.0567(12) 0.0622(12) -0.0087(9) 0.0295(10) -0.0049(9)
C14 0.0833(17) 0.0755(16) 0.0776(16) 0.0131(12) 0.0316(13) 0.0003(12)
C15 0.0563(11) 0.0589(12) 0.0633(12) -0.0027(9) 0.0285(10) -0.0024(9)
C16 0.0597(12) 0.0685(13) 0.0511(11) -0.0003(10) 0.0212(9) -0.0013(10)
C17 0.0532(11) 0.0727(14) 0.0514(11) -0.0046(10) 0.0183(9) -0.0065(10)
C18 0.0626(14) 0.0964(19) 0.0874(17) -0.0190(14) 0.0373(12) -0.0149(13)
C19 0.095(2) 0.110(2) 0.121(2) -0.0184(19) 0.0674(19) -0.0109(17)
C20 0.120(3) 0.161(4) 0.211(5) -0.061(3) 0.119(3) -0.027(3)
C21 0.140(3) 0.154(4) 0.215(5) -0.006(4) 0.113(4) 0.004(3)
C22 0.0920(19) 0.118(2) 0.0631(14) 0.0064(15) 0.0290(13) 0.0320(17)

loop_
_atom_type_symbol
_atom_type_description
_atom_type_scat_dispersion_real
_atom_type_scat_dispersion_imag
_atom_type_scat_source
C C 0.0181 0.0091 'International Tables Vol C Tables 4.2.6.8 and 6.1.1.4'
H H 0.0000 0.0000 'International Tables Vol C Tables 4.2.6.8 and 6.1.1.4'
O O 0.0492 0.0322 'International Tables Vol C Tables 4.2.6.8 and 6.1.1.4'
S S 0.3331 0.5567 'International Tables Vol C Tables 4.2.6.8 and 6.1.1.4'

loop_
_geom_angle_atom_site_label_1
_geom_angle_atom_site_label_2
_geom_angle_atom_site_label_3
_geom_angle
_geom_angle_site_symmetry_1
_geom_angle_site_symmetry_3
_geom_angle_publ_flag
O1 S1 O2 119.10(11) . . ?
O1 S1 C1 108.32(10) . . ?
O1 S1 C17 107.68(11) . . ?
O2 S1 C1 108.52(10) . . ?
O2 S1 C17 108.51(10) . . ?
C1 S1 C17 103.63(9) . . ?
C9 O3 C22 117.4(2) . . ?
C2 C1 S1 119.29(15) . . ?
C2 C1 C6 120.25(19) . . ?
C6 C1 S1 120.44(16) . . ?
C1 C2 H2 120.2 . . ?
C3 C2 C1 119.57(19) . . ?
C3 C2 H2 120.2 . . ?
C2 C3 H3 119.2 . . ?
C2 C3 C4 121.5(2) . . ?
C4 C3 H3 119.2 . . ?
C3 C4 C7 120.7(2) . . ?
C5 C4 C3 118.0(2) . . ?
C5 C4 C7 121.3(2) . . ?
C4 C5 H5 119.2 . . ?
C6 C5 C4 121.57(19) . . ?
C6 C5 H5 119.2 . . ?
C1 C6 H6 120.5 . . ?
C5 C6 C1 119.1(2) . . ?
C5 C6 H6 120.5 . . ?
C4 C7 H7A 109.5 . . ?
C4 C7 H7B 109.5 . . ?
C4 C7 H7C 109.5 . . ?
H7A C7 H7B 109.5 . . ?
H7A C7 H7C 109.5 . . ?
H7B C7 H7C 109.5 . . ?
C9 C8 H8 119.4 . . ?
C9 C8 C13 121.2(2) . . ?
C13 C8 H8 119.4 . . ?
O3 C9 C8 115.6(2) . . ?
O3 C9 C10 124.5(2) . . ?
C10 C9 C8 119.9(2) . . ?
C9 C10 H10 120.5 . . ?
C11 C10 C9 119.1(2) . . ?
C11 C10 H10 120.5 . . ?
C10 C11 H11 119.1 . . ?
C10 C11 C12 121.7(2) . . ?
C12 C11 H11 119.1 . . ?
C11 C12 H12 120.2 . . ?
C11 C12 C13 119.6(2) . . ?
C13 C12 H12 120.2 . . ?
C8 C13 C12 118.5(2) . . ?
C8 C13 C15 120.61(18) . . ?
C12 C13 C15 120.9(2) . . ?
H14A C14 H14B 109.5 . . ?
H14A C14 H14C 109.5 . . ?
H14B C14 H14C 109.5 . . ?
C15 C14 H14A 109.5 . . ?
C15 C14 H14B 109.5 . . ?
C15 C14 H14C 109.5 . . ?
C13 C15 C14 119.58(19) . . ?
C16 C15 C13 121.04(19) . . ?
C16 C15 C14 119.4(2) . . ?
C15 C16 C17 177.3(2) . . ?
C16 C17 S1 115.40(17) . . ?
C16 C17 C18 127.7(2) . . ?
C18 C17 S1 116.88(16) . . ?
C17 C18 H18A 108.1 . . ?
C17 C18 H18B 108.1 . . ?
H18A C18 H18B 107.3 . . ?
C19 C18 C17 116.6(2) . . ?
C19 C18 H18A 108.1 . . ?
C19 C18 H18B 108.1 . . ?
C18 C19 H19A 108.3 . . ?
C18 C19 H19B 108.3 . . ?
C18 C19 C20 115.9(3) . . ?
H19A C19 H19B 107.4 . . ?
C20 C19 H19A 108.3 . . ?
C20 C19 H19B 108.3 . . ?
C19 C20 H20A 108.5 . . ?
C19 C20 H20B 108.5 . . ?
H20A C20 H20B 107.5 . . ?
C21 C20 C19 115.0(4) . . ?
C21 C20 H20A 108.5 . . ?
C21 C20 H20B 108.5 . . ?
C20 C21 H21A 109.5 . . ?
C20 C21 H21B 109.5 . . ?
C20 C21 H21C 109.5 . . ?
H21A C21 H21B 109.5 . . ?
H21A C21 H21C 109.5 . . ?
H21B C21 H21C 109.5 . . ?
O3 C22 H22A 109.5 . . ?
O3 C22 H22B 109.5 . . ?
O3 C22 H22C 109.5 . . ?
H22A C22 H22B 109.5 . . ?
H22A C22 H22C 109.5 . . ?
H22B C22 H22C 109.5 . . ?

loop_
_geom_bond_atom_site_label_1
_geom_bond_atom_site_label_2
_geom_bond_distance
_geom_bond_site_symmetry_2
_geom_bond_publ_flag
S1 O1 1.4328(17) . ?
S1 O2 1.4341(16) . ?
S1 C1 1.757(2) . ?
S1 C17 1.782(2) . ?
O3 C9 1.374(3) . ?
O3 C22 1.427(3) . ?
C1 C2 1.385(3) . ?
C1 C6 1.390(3) . ?
C2 H2 0.9400 . ?
C2 C3 1.370(3) . ?
C3 H3 0.9400 . ?
C3 C4 1.392(3) . ?
C4 C5 1.384(3) . ?
C4 C7 1.506(3) . ?
C5 H5 0.9400 . ?
C5 C6 1.381(3) . ?
C6 H6 0.9400 . ?
C7 H7A 0.9700 . ?
C7 H7B 0.9700 . ?
C7 H7C 0.9700 . ?
C8 H8 0.9400 . ?
C8 C9 1.383(3) . ?
C8 C13 1.388(3) . ?
C9 C10 1.378(3) . ?
C10 H10 0.9400 . ?
C10 C11 1.368(4) . ?
C11 H11 0.9400 . ?
C11 C12 1.384(4) . ?
C12 H12 0.9400 . ?
C12 C13 1.388(3) . ?
C13 C15 1.486(3) . ?
C14 H14A 0.9700 . ?
C14 H14B 0.9700 . ?
C14 H14C 0.9700 . ?
C14 C15 1.517(3) . ?
C15 C16 1.302(3) . ?
C16 C17 1.312(3) . ?
C17 C18 1.504(3) . ?
C18 H18A 0.9800 . ?
C18 H18B 0.9800 . ?
C18 C19 1.462(4) . ?
C19 H19A 0.9800 . ?
C19 H19B 0.9800 . ?
C19 C20 1.509(4) . ?
C20 H20A 0.9800 . ?
C20 H20B 0.9800 . ?
C20 C21 1.429(5) . ?
C21 H21A 0.9700 . ?
C21 H21B 0.9700 . ?
C21 H21C 0.9700 . ?
C22 H22A 0.9700 . ?
C22 H22B 0.9700 . ?
C22 H22C 0.9700 . ?

loop_
_geom_torsion_atom_site_label_1
_geom_torsion_atom_site_label_2
_geom_torsion_atom_site_label_3
_geom_torsion_atom_site_label_4
_geom_torsion
_geom_torsion_site_symmetry_1
_geom_torsion_site_symmetry_2
_geom_torsion_site_symmetry_3
_geom_torsion_site_symmetry_4
_geom_torsion_publ_flag
S1 C1 C2 C3 179.80(17) . . . . ?
S1 C1 C6 C5 -178.60(15) . . . . ?
S1 C17 C18 C19 -171.0(2) . . . . ?
O1 S1 C1 C2 153.90(17) . . . . ?
O1 S1 C1 C6 -27.5(2) . . . . ?
O1 S1 C17 C16 -146.35(17) . . . . ?
O1 S1 C17 C18 34.4(2) . . . . ?
O2 S1 C1 C2 23.27(19) . . . . ?
O2 S1 C1 C6 -158.17(17) . . . . ?
O2 S1 C17 C16 -16.2(2) . . . . ?
O2 S1 C17 C18 164.57(18) . . . . ?
O3 C9 C10 C11 179.6(2) . . . . ?
C1 S1 C17 C16 99.01(18) . . . . ?
C1 S1 C17 C18 -80.23(19) . . . . ?
C1 C2 C3 C4 -1.4(3) . . . . ?
C2 C1 C6 C5 0.0(3) . . . . ?
C2 C3 C4 C5 0.4(3) . . . . ?
C2 C3 C4 C7 -180.0(2) . . . . ?
C3 C4 C5 C6 0.9(3) . . . . ?
C4 C5 C6 C1 -1.0(3) . . . . ?
C6 C1 C2 C3 1.2(3) . . . . ?
C7 C4 C5 C6 -178.8(2) . . . . ?
C8 C9 C10 C11 0.2(4) . . . . ?
C8 C13 C15 C14 -177.8(2) . . . . ?
C8 C13 C15 C16 2.4(3) . . . . ?
C9 C8 C13 C12 -0.7(3) . . . . ?
C9 C8 C13 C15 177.75(19) . . . . ?
C9 C10 C11 C12 -1.1(4) . . . . ?
C10 C11 C12 C13 1.0(4) . . . . ?
C11 C12 C13 C8 -0.1(4) . . . . ?
C11 C12 C13 C15 -178.6(2) . . . . ?
C12 C13 C15 C14 0.7(3) . . . . ?
C12 C13 C15 C16 -179.1(2) . . . . ?
C13 C8 C9 O3 -178.77(18) . . . . ?
C13 C8 C9 C10 0.7(3) . . . . ?
C16 C17 C18 C19 9.8(4) . . . . ?
C17 S1 C1 C2 -91.93(18) . . . . ?
C17 S1 C1 C6 86.64(18) . . . . ?
C17 C18 C19 C20 177.2(3) . . . . ?
C18 C19 C20 C21 161.3(4) . . . . ?
C22 O3 C9 C8 166.12(19) . . . . ?
C22 O3 C9 C10 -13.3(3) . . . . ?
